data_4104859
loop_
_publ_author_name
'Zhang Wang'
'Sun-Joon Min'
'Samuel J. Danishefsky'

_publ_section_title
;
 Total Synthesis and Structural Revision of (\+-)-Tricholomalides A and B
;
_journal_name_full 'Journal of the American Chemical Society'
_journal_page_first 10848
_journal_page_last 10849
_journal_paper_doi 10.1021/ja9049433
_journal_volume 131
_journal_year 2009
_chemical_formula_sum 'C20 H28 O4'
_chemical_formula_weight 332.42
_chemical_name_systematic
;
 ?
;
_space_group_IT_number 2
_symmetry_cell_setting triclinic
_symmetry_space_group_name_Hall '-P 1'
_symmetry_space_group_name_H-M 'P -1'
_atom_sites_solution_hydrogens geom
_atom_sites_solution_primary direct
_atom_sites_solution_secondary difmap
_audit_creation_method SHELXL-97
_cell_angle_alpha 99.2570(10)
_cell_angle_beta 93.6990(10)
_cell_angle_gamma 96.0310(10)
_cell_formula_units_Z 4
_cell_length_a 6.2233(5)
_cell_length_b 16.3511(13)
_cell_length_c 17.7582(14)
_cell_measurement_reflns_used 4724
_cell_measurement_temperature 125(2)
_cell_measurement_theta_max 29.60
_cell_measurement_theta_min 2.54
_cell_volume 1767.5(2)
_computing_cell_refinement 'Bruker SMART'
_computing_data_collection 'Bruker SMART'
_computing_data_reduction 'Bruker SAINT'
_computing_molecular_graphics 'Bruker SHELXTL'
_computing_publication_material 'Bruker SHELXTL'
_computing_structure_refinement 'SHELXL-97 (Sheldrick, 1997)'
_computing_structure_solution 'SHELXS-97 (Sheldrick, 1990)'
_diffrn_ambient_temperature 125(2)
_diffrn_measured_fraction_theta_full 0.991
_diffrn_measured_fraction_theta_max 0.991
_diffrn_measurement_device_type 'CCD area detector'
_diffrn_measurement_method 'phi and omega scans'
_diffrn_radiation_monochromator graphite
_diffrn_radiation_source 'fine-focus sealed tube'
_diffrn_radiation_type MoK\a
_diffrn_radiation_wavelength 0.71073
_diffrn_reflns_av_R_equivalents 0.0997
_diffrn_reflns_av_sigmaI/netI 0.1542
_diffrn_reflns_limit_h_max 8
_diffrn_reflns_limit_h_min -8
_diffrn_reflns_limit_k_max 23
_diffrn_reflns_limit_k_min -23
_diffrn_reflns_limit_l_max 25
_diffrn_reflns_limit_l_min -25
_diffrn_reflns_number 28535
_diffrn_reflns_theta_full 30.56
_diffrn_reflns_theta_max 30.56
_diffrn_reflns_theta_min 1.17
_exptl_absorpt_coefficient_mu 0.085
_exptl_absorpt_correction_T_max 0.9915
_exptl_absorpt_correction_T_min 0.9790
_exptl_absorpt_correction_type empirical
_exptl_absorpt_process_details SADABS
_exptl_crystal_colour colorless
_exptl_crystal_density_diffrn 1.249
_exptl_crystal_description plate
_exptl_crystal_F_000 720
_exptl_crystal_size_max 0.25
_exptl_crystal_size_mid 0.15
_exptl_crystal_size_min 0.10
_refine_diff_density_max 0.337
_refine_diff_density_min -0.315
_refine_diff_density_rms 0.067
_refine_ls_extinction_method none
_refine_ls_goodness_of_fit_ref 0.946
_refine_ls_hydrogen_treatment constr
_refine_ls_matrix_type full
_refine_ls_number_parameters 433
_refine_ls_number_reflns 10727
_refine_ls_number_restraints 0
_refine_ls_restrained_S_all 0.946
_refine_ls_R_factor_all 0.1710
_refine_ls_R_factor_gt 0.0686
_refine_ls_shift/su_max 0.000
_refine_ls_shift/su_mean 0.000
_refine_ls_structure_factor_coef Fsqd
_refine_ls_weighting_details 'calc w=1/[\s^2^(Fo^2^)+(0.0800P)^2^+0.0000P] where P=(Fo^2^+2Fc^2^)/3'
_refine_ls_weighting_scheme calc
_refine_ls_wR_factor_gt 0.1455
_refine_ls_wR_factor_ref 0.1856
_reflns_number_gt 5036
_reflns_number_total 10727
_reflns_threshold_expression >2sigma(I)
_cod_data_source_file ja9049433_si_003.cif
_cod_data_source_block ky
_cod_database_code 4104859

loop_
_symmetry_equiv_pos_as_xyz
'x, y, z'
'-x, -y, -z'

loop_
_atom_site_label
_atom_site_type_symbol
_atom_site_fract_x
_atom_site_fract_y
_atom_site_fract_z
_atom_site_U_iso_or_equiv
_atom_site_adp_type
_atom_site_occupancy
_atom_site_symmetry_multiplicity
_atom_site_calc_flag
_atom_site_refinement_flags
O1 O -0.0766(3) 0.28686(10) 0.25431(9) 0.0198(4) Uani 1 1 d .
O2 O 0.0732(3) 0.31579(12) 0.37457(10) 0.0267(4) Uani 1 1 d .
O3 O -0.3263(3) 0.41820(12) -0.06156(10) 0.0272(5) Uani 1 1 d .
O4 O 0.2114(3) 0.48200(11) 0.16920(10) 0.0215(4) Uani 1 1 d .
H4A H 0.2580 0.5110 0.1374 0.032 Uiso 1 1 calc R
O5 O 0.3952(3) 0.21236(11) 0.24861(9) 0.0196(4) Uani 1 1 d .
O6 O 0.4901(3) 0.18745(11) 0.12878(10) 0.0242(4) Uani 1 1 d .
O7 O 0.1900(3) 0.06633(11) 0.55841(10) 0.0225(4) Uani 1 1 d .
O8 O 0.6699(3) 0.03577(10) 0.34225(10) 0.0192(4) Uani 1 1 d .
H8A H 0.7209 0.0062 0.3719 0.029 Uiso 1 1 calc R
C1 C 0.0249(4) 0.33971(16) 0.31598(14) 0.0188(5) Uani 1 1 d .
C2 C 0.0588(4) 0.42663(16) 0.29792(14) 0.0212(6) Uani 1 1 d .
H2A H 0.2113 0.4415 0.2878 0.025 Uiso 1 1 calc R
H2B H 0.0206 0.4679 0.3407 0.025 Uiso 1 1 calc R
C3 C -0.0937(4) 0.42317(15) 0.22622(14) 0.0159(5) Uani 1 1 d .
C4 C -0.1003(4) 0.32998(15) 0.18836(13) 0.0155(5) Uani 1 1 d .
H4B H -0.2453 0.3105 0.1599 0.019 Uiso 1 1 calc R
C5 C 0.0766(4) 0.30535(15) 0.13697(13) 0.0176(5) Uani 1 1 d .
H5A H 0.0908 0.2455 0.1362 0.021 Uiso 1 1 calc R
H5B H 0.2161 0.3375 0.1593 0.021 Uiso 1 1 calc R
C6 C 0.0358(4) 0.32003(16) 0.05406(14) 0.0182(5) Uani 1 1 d .
C7 C -0.0975(4) 0.39149(16) 0.04491(14) 0.0172(5) Uani 1 1 d .
C8 C -0.1290(4) 0.45935(15) 0.09361(14) 0.0177(5) Uani 1 1 d .
H8B H -0.2305 0.4936 0.0770 0.021 Uiso 1 1 calc R
C9 C -0.0162(4) 0.48632(15) 0.17315(14) 0.0170(5) Uani 1 1 d .
C10 C -0.1134(4) 0.24486(16) 0.00447(14) 0.0206(6) Uani 1 1 d .
H10A H -0.2386 0.2334 0.0353 0.025 Uiso 1 1 calc R
C11 C -0.2063(4) 0.28105(17) -0.06361(15) 0.0261(6) Uani 1 1 d .
H11A H -0.1078 0.2774 -0.1053 0.031 Uiso 1 1 calc R
H11B H -0.3502 0.2511 -0.0838 0.031 Uiso 1 1 calc R
C12 C -0.2241(4) 0.37041(17) -0.03062(15) 0.0224(6) Uani 1 1 d .
C13 C -0.3246(4) 0.43480(17) 0.24816(15) 0.0227(6) Uani 1 1 d .
H13A H -0.4203 0.4330 0.2017 0.034 Uiso 1 1 calc R
H13B H -0.3234 0.4888 0.2815 0.034 Uiso 1 1 calc R
H13C H -0.3776 0.3900 0.2752 0.034 Uiso 1 1 calc R
C14 C -0.0490(4) 0.57642(16) 0.20830(15) 0.0226(6) Uani 1 1 d .
C15 C -0.2252(5) 0.61250(18) 0.19004(17) 0.0309(7) Uani 1 1 d .
H15A H -0.2378 0.6683 0.2129 0.037 Uiso 1 1 calc R
H15B H -0.3371 0.5822 0.1543 0.037 Uiso 1 1 calc R
C16 C 0.1272(6) 0.62284(18) 0.26398(19) 0.0413(8) Uani 1 1 d .
H16A H 0.0887 0.6786 0.2832 0.062 Uiso 1 1 calc R
H16B H 0.2623 0.6280 0.2387 0.062 Uiso 1 1 calc R
H16C H 0.1472 0.5926 0.3068 0.062 Uiso 1 1 calc R
C17 C 0.2573(4) 0.33662(17) 0.02131(15) 0.0230(6) Uani 1 1 d .
H17A H 0.3444 0.3840 0.0542 0.034 Uiso 1 1 calc R
H17B H 0.2344 0.3494 -0.0305 0.034 Uiso 1 1 calc R
H17C H 0.3336 0.2870 0.0194 0.034 Uiso 1 1 calc R
C18 C -0.0194(5) 0.16114(17) -0.01482(16) 0.0279(6) Uani 1 1 d .
H18A H 0.0813 0.1556 0.0298 0.034 Uiso 1 1 calc R
C19 C 0.1061(6) 0.1511(2) -0.08592(18) 0.0446(9) Uani 1 1 d .
H19A H 0.2222 0.1975 -0.0813 0.067 Uiso 1 1 calc R
H19B H 0.0078 0.1512 -0.1313 0.067 Uiso 1 1 calc R
H19C H 0.1692 0.0982 -0.0910 0.067 Uiso 1 1 calc R
C20 C -0.2038(6) 0.08974(18) -0.0240(2) 0.0421(8) Uani 1 1 d .
H20A H -0.2905 0.0972 0.0202 0.063 Uiso 1 1 calc R
H20B H -0.1431 0.0365 -0.0272 0.063 Uiso 1 1 calc R
H20C H -0.2960 0.0897 -0.0709 0.063 Uiso 1 1 calc R
C21 C 0.4645(4) 0.16332(16) 0.18859(14) 0.0183(5) Uani 1 1 d .
C22 C 0.4973(4) 0.07951(15) 0.20888(14) 0.0176(5) Uani 1 1 d .
H22A H 0.6519 0.0764 0.2238 0.021 Uiso 1 1 calc R
H22B H 0.4460 0.0341 0.1656 0.021 Uiso 1 1 calc R
C23 C 0.3586(4) 0.07483(15) 0.27696(14) 0.0155(5) Uani 1 1 d .
C24 C 0.3772(4) 0.16838(15) 0.31467(14) 0.0168(5) Uani 1 1 d .
H24A H 0.2400 0.1796 0.3387 0.020 Uiso 1 1 calc R
C25 C 0.5688(4) 0.20500(15) 0.37123(13) 0.0166(5) Uani 1 1 d .
H25A H 0.5911 0.2661 0.3724 0.020 Uiso 1 1 calc R
H25B H 0.7001 0.1819 0.3526 0.020 Uiso 1 1 calc R
C26 C 0.5465(4) 0.18860(15) 0.45374(14) 0.0171(5) Uani 1 1 d .
C27 C 0.3997(4) 0.10908(15) 0.45839(14) 0.0156(5) Uani 1 1 d .
C28 C 0.3469(4) 0.03801(15) 0.40869(14) 0.0162(5) Uani 1 1 d .
H28A H 0.2431 -0.0026 0.4227 0.019 Uiso 1 1 calc R
C29 C 0.4387(4) 0.01697(15) 0.33211(14) 0.0167(5) Uani 1 1 d .
C30 C 0.4258(4) 0.25634(15) 0.50316(14) 0.0189(5) Uani 1 1 d .
H30A H 0.2998 0.2674 0.4699 0.023 Uiso 1 1 calc R
C31 C 0.3337(4) 0.21189(16) 0.56605(14) 0.0209(6) Uani 1 1 d .
H31A H 0.4389 0.2206 0.6117 0.025 Uiso 1 1 calc R
H31B H 0.1970 0.2331 0.5814 0.025 Uiso 1 1 calc R
C32 C 0.2935(4) 0.12076(16) 0.53092(14) 0.0174(5) Uani 1 1 d .
C33 C 0.1201(4) 0.04904(16) 0.24681(15) 0.0218(6) Uani 1 1 d .
H33A H 0.0322 0.0429 0.2899 0.033 Uiso 1 1 calc R
H33B H 0.1072 -0.0042 0.2115 0.033 Uiso 1 1 calc R
H33C H 0.0686 0.0920 0.2198 0.033 Uiso 1 1 calc R
C34 C 0.3812(4) -0.07584(16) 0.29711(15) 0.0206(6) Uani 1 1 d .
C35 C 0.1968(5) -0.12023(17) 0.30812(16) 0.0282(6) Uani 1 1 d .
H35A H 0.1669 -0.1772 0.2847 0.034 Uiso 1 1 calc R
H35B H 0.0955 -0.0949 0.3393 0.034 Uiso 1 1 calc R
C36 C 0.5432(5) -0.11494(17) 0.24787(16) 0.0305(7) Uani 1 1 d .
H36A H 0.4905 -0.1737 0.2289 0.046 Uiso 1 1 calc R
H36B H 0.6823 -0.1110 0.2782 0.046 Uiso 1 1 calc R
H36C H 0.5624 -0.0856 0.2044 0.046 Uiso 1 1 calc R
C37 C 0.7723(4) 0.18516(16) 0.49284(14) 0.0212(6) Uani 1 1 d .
H37A H 0.7577 0.1730 0.5446 0.032 Uiso 1 1 calc R
H37B H 0.8604 0.2391 0.4957 0.032 Uiso 1 1 calc R
H37C H 0.8428 0.1413 0.4631 0.032 Uiso 1 1 calc R
C38 C 0.5531(5) 0.34117(16) 0.53779(15) 0.0251(6) Uani 1 1 d .
H38A H 0.6739 0.3305 0.5735 0.030 Uiso 1 1 calc R
C39 C 0.4066(5) 0.39481(18) 0.58507(17) 0.0359(7) Uani 1 1 d .
H39A H 0.4883 0.4488 0.6072 0.054 Uiso 1 1 calc R
H39B H 0.3558 0.3664 0.6263 0.054 Uiso 1 1 calc R
H39C H 0.2817 0.4036 0.5521 0.054 Uiso 1 1 calc R
C40 C 0.6531(5) 0.39141(17) 0.48067(16) 0.0322(7) Uani 1 1 d .
H40A H 0.7302 0.4441 0.5083 0.048 Uiso 1 1 calc R
H40B H 0.5382 0.4031 0.4449 0.048 Uiso 1 1 calc R
H40C H 0.7550 0.3593 0.4522 0.048 Uiso 1 1 calc R

loop_
_atom_site_aniso_label
_atom_site_aniso_U_11
_atom_site_aniso_U_22
_atom_site_aniso_U_33
_atom_site_aniso_U_23
_atom_site_aniso_U_13
_atom_site_aniso_U_12
O1 0.0269(10) 0.0193(9) 0.0149(9) 0.0073(7) 0.0024(7) 0.0029(8)
O2 0.0298(11) 0.0339(11) 0.0198(10) 0.0110(9) 0.0000(8) 0.0101(9)
O3 0.0192(10) 0.0401(12) 0.0251(10) 0.0178(9) 0.0003(8) -0.0017(8)
O4 0.0128(9) 0.0267(10) 0.0269(10) 0.0138(8) -0.0011(7) -0.0012(7)
O5 0.0260(10) 0.0204(9) 0.0139(9) 0.0076(7) 0.0009(7) 0.0033(7)
O6 0.0272(10) 0.0277(10) 0.0184(10) 0.0085(8) 0.0022(8) -0.0002(8)
O7 0.0204(10) 0.0294(11) 0.0210(10) 0.0128(8) 0.0032(8) 0.0046(8)
O8 0.0146(9) 0.0231(10) 0.0230(10) 0.0113(8) 0.0019(7) 0.0044(7)
C1 0.0176(13) 0.0251(14) 0.0160(13) 0.0071(11) 0.0028(10) 0.0063(10)
C2 0.0240(14) 0.0220(14) 0.0177(13) 0.0046(11) -0.0017(11) 0.0029(11)
C3 0.0136(12) 0.0168(12) 0.0182(13) 0.0064(10) -0.0006(10) 0.0018(9)
C4 0.0178(12) 0.0173(13) 0.0134(12) 0.0082(10) 0.0006(9) 0.0033(10)
C5 0.0201(13) 0.0182(13) 0.0159(13) 0.0063(10) 0.0018(10) 0.0039(10)
C6 0.0175(13) 0.0230(14) 0.0144(12) 0.0054(10) 0.0017(10) 0.0001(10)
C7 0.0122(12) 0.0248(14) 0.0156(12) 0.0104(11) 0.0003(9) -0.0032(10)
C8 0.0144(12) 0.0210(13) 0.0198(13) 0.0122(11) -0.0004(10) -0.0002(10)
C9 0.0135(12) 0.0175(13) 0.0208(13) 0.0078(10) -0.0020(10) 0.0007(10)
C10 0.0210(13) 0.0242(14) 0.0162(13) 0.0030(11) 0.0036(10) 0.0000(11)
C11 0.0243(14) 0.0348(16) 0.0172(13) 0.0022(12) 0.0011(11) -0.0023(12)
C12 0.0154(13) 0.0342(16) 0.0190(13) 0.0116(12) 0.0029(10) -0.0022(11)
C13 0.0198(13) 0.0269(14) 0.0237(14) 0.0078(12) 0.0043(11) 0.0061(11)
C14 0.0250(14) 0.0168(13) 0.0257(14) 0.0079(11) -0.0031(11) -0.0018(11)
C15 0.0371(17) 0.0227(15) 0.0328(17) 0.0055(13) -0.0035(13) 0.0062(13)
C16 0.051(2) 0.0212(16) 0.046(2) 0.0015(14) -0.0218(16) 0.0018(14)
C17 0.0157(13) 0.0355(16) 0.0189(13) 0.0080(12) 0.0032(10) 0.0025(11)
C18 0.0301(16) 0.0306(16) 0.0215(15) -0.0019(12) 0.0011(12) 0.0065(12)
C19 0.045(2) 0.048(2) 0.0362(19) -0.0121(16) 0.0116(16) 0.0053(16)
C20 0.052(2) 0.0253(17) 0.048(2) -0.0014(15) 0.0145(17) 0.0027(15)
C21 0.0161(12) 0.0216(13) 0.0165(13) 0.0027(11) -0.0014(10) 0.0012(10)
C22 0.0210(13) 0.0196(13) 0.0135(12) 0.0043(10) 0.0055(10) 0.0036(10)
C23 0.0152(12) 0.0171(12) 0.0149(12) 0.0055(10) 0.0027(9) 0.0004(9)
C24 0.0183(12) 0.0184(13) 0.0158(12) 0.0081(10) 0.0031(10) 0.0036(10)
C25 0.0183(12) 0.0173(12) 0.0153(12) 0.0064(10) 0.0031(10) 0.0001(10)
C26 0.0176(12) 0.0178(13) 0.0163(12) 0.0057(10) -0.0009(10) 0.0020(10)
C27 0.0137(12) 0.0203(13) 0.0149(12) 0.0083(10) 0.0002(9) 0.0036(10)
C28 0.0161(12) 0.0155(12) 0.0193(13) 0.0080(10) 0.0032(10) 0.0036(10)
C29 0.0140(12) 0.0172(12) 0.0196(13) 0.0051(10) 0.0030(10) 0.0007(10)
C30 0.0214(13) 0.0197(13) 0.0159(13) 0.0038(10) -0.0019(10) 0.0044(10)
C31 0.0247(14) 0.0264(14) 0.0124(12) 0.0024(11) 0.0030(10) 0.0070(11)
C32 0.0142(12) 0.0234(14) 0.0167(13) 0.0086(11) -0.0006(10) 0.0052(10)
C33 0.0175(13) 0.0248(14) 0.0240(14) 0.0087(11) 0.0011(11) 0.0004(11)
C34 0.0252(14) 0.0187(13) 0.0190(13) 0.0049(11) 0.0033(11) 0.0040(11)
C35 0.0383(17) 0.0167(14) 0.0290(16) 0.0038(12) 0.0048(13) -0.0007(12)
C36 0.0429(18) 0.0241(15) 0.0252(15) 0.0014(12) 0.0083(13) 0.0087(13)
C37 0.0188(13) 0.0261(14) 0.0190(13) 0.0056(11) 0.0006(10) 0.0013(11)
C38 0.0339(16) 0.0219(14) 0.0170(14) -0.0020(11) -0.0014(11) 0.0020(12)
C39 0.052(2) 0.0259(16) 0.0298(17) -0.0001(13) 0.0113(15) 0.0054(14)
C40 0.0460(19) 0.0208(15) 0.0278(16) -0.0004(12) 0.0079(14) -0.0017(13)

loop_
_atom_type_symbol
_atom_type_description
_atom_type_scat_dispersion_real
_atom_type_scat_dispersion_imag
_atom_type_scat_source
C C 0.0033 0.0016 'International Tables Vol C Tables 4.2.6.8 and 6.1.1.4'
H H 0.0000 0.0000 'International Tables Vol C Tables 4.2.6.8 and 6.1.1.4'
O O 0.0106 0.0060 'International Tables Vol C Tables 4.2.6.8 and 6.1.1.4'

loop_
_geom_angle_atom_site_label_1
_geom_angle_atom_site_label_2
_geom_angle_atom_site_label_3
_geom_angle
C1 O1 C4 110.70(18)
C21 O5 C24 110.91(18)
O2 C1 O1 121.5(2)
O2 C1 C2 128.7(2)
O1 C1 C2 109.8(2)
C1 C2 C3 104.0(2)
C2 C3 C13 110.3(2)
C2 C3 C4 101.28(18)
C13 C3 C4 106.2(2)
C2 C3 C9 114.0(2)
C13 C3 C9 110.77(19)
C4 C3 C9 113.6(2)
O1 C4 C5 106.59(18)
O1 C4 C3 103.18(18)
C5 C4 C3 118.6(2)
C4 C5 C6 114.19(19)
C7 C6 C5 114.8(2)
C7 C6 C17 109.3(2)
C5 C6 C17 108.4(2)
C7 C6 C10 100.58(19)
C5 C6 C10 111.1(2)
C17 C6 C10 112.6(2)
C8 C7 C12 120.0(2)
C8 C7 C6 131.6(2)
C12 C7 C6 108.0(2)
C7 C8 C9 125.3(2)
O4 C9 C8 108.8(2)
O4 C9 C14 108.23(19)
C8 C9 C14 112.7(2)
O4 C9 C3 105.94(18)
C8 C9 C3 109.85(19)
C14 C9 C3 111.1(2)
C11 C10 C18 116.5(2)
C11 C10 C6 104.4(2)
C18 C10 C6 118.0(2)
C12 C11 C10 104.0(2)
O3 C12 C7 125.7(3)
O3 C12 C11 125.5(2)
C7 C12 C11 108.8(2)
C15 C14 C16 120.7(3)
C15 C14 C9 123.0(2)
C16 C14 C9 116.4(2)
C19 C18 C20 108.8(2)
C19 C18 C10 115.6(3)
C20 C18 C10 109.1(2)
O6 C21 O5 121.5(2)
O6 C21 C22 128.3(2)
O5 C21 C22 110.1(2)
C21 C22 C23 102.9(2)
C33 C23 C22 109.2(2)
C33 C23 C24 106.67(19)
C22 C23 C24 101.35(19)
C33 C23 C29 111.91(19)
C22 C23 C29 113.5(2)
C24 C23 C29 113.53(19)
O5 C24 C25 106.44(18)
O5 C24 C23 102.98(18)
C25 C24 C23 119.4(2)
C24 C25 C26 115.0(2)
C27 C26 C37 109.6(2)
C27 C26 C25 113.8(2)
C37 C26 C25 109.5(2)
C27 C26 C30 100.81(19)
C37 C26 C30 110.1(2)
C25 C26 C30 112.71(19)
C28 C27 C32 118.9(2)
C28 C27 C26 131.9(2)
C32 C27 C26 109.0(2)
C27 C28 C29 125.4(2)
O8 C29 C28 108.91(19)
O8 C29 C34 108.95(19)
C28 C29 C34 111.8(2)
O8 C29 C23 105.88(18)
C28 C29 C23 109.60(19)
C34 C29 C23 111.5(2)
C31 C30 C38 110.9(2)
C31 C30 C26 104.39(19)
C38 C30 C26 118.9(2)
C32 C31 C30 105.28(19)
O7 C32 C27 126.5(2)
O7 C32 C31 125.3(2)
C27 C32 C31 108.3(2)
C35 C34 C36 120.7(2)
C35 C34 C29 122.8(2)
C36 C34 C29 116.5(2)
C40 C38 C39 108.4(2)
C40 C38 C30 115.8(2)
C39 C38 C30 109.6(2)

loop_
_geom_bond_atom_site_label_1
_geom_bond_atom_site_label_2
_geom_bond_distance
O1 C1 1.355(3)
O1 C4 1.468(3)
O2 C1 1.201(3)
O3 C12 1.231(3)
O4 C9 1.431(3)
O5 C21 1.350(3)
O5 C24 1.476(3)
O6 C21 1.205(3)
O7 C32 1.227(3)
O8 C29 1.433(3)
C1 C2 1.503(3)
C2 C3 1.528(3)
C3 C13 1.536(3)
C3 C4 1.559(3)
C3 C9 1.567(3)
C4 C5 1.520(3)
C5 C6 1.539(3)
C6 C7 1.526(3)
C6 C17 1.545(3)
C6 C10 1.567(3)
C7 C8 1.333(3)
C7 C12 1.482(3)
C8 C9 1.513(3)
C9 C14 1.544(4)
C10 C11 1.536(4)
C10 C18 1.541(4)
C11 C12 1.502(4)
C14 C15 1.345(4)
C14 C16 1.483(4)
C18 C19 1.523(4)
C18 C20 1.530(4)
C21 C22 1.503(3)
C22 C23 1.537(3)
C23 C33 1.537(3)
C23 C24 1.557(3)
C23 C29 1.561(3)
C24 C25 1.514(3)
C25 C26 1.544(3)
C26 C27 1.525(3)
C26 C37 1.538(3)
C26 C30 1.584(3)
C27 C28 1.338(3)
C27 C32 1.480(3)
C28 C29 1.512(3)
C29 C34 1.540(3)
C30 C31 1.536(3)
C30 C38 1.537(4)
C31 C32 1.508(3)
C34 C35 1.335(4)
C34 C36 1.503(4)
C38 C40 1.527(4)
C38 C39 1.528(4)
